data_7033254
loop_
_publ_author_name
'Alves, Luis G.'
'Madeira, Filipe'
'Munh\'a, Rui F'
'Barroso, S\'onia'
'Veiros, Luis F.'
'Martins, Ana M.'

_publ_section_title
;
 Reactions of heteroallenes with cyclam-based Zr(IV) complexes.
;
_journal_issue 3
_journal_name_full 'Dalton transactions (Cambridge, England : 2003)'
_journal_page_first 1441
_journal_page_last 1455
_journal_paper_doi 10.1039/c4dt02851a
_journal_volume 44
_journal_year 2015
_chemical_formula_moiety 'C38 H54 N6 O Zr'
_chemical_formula_sum 'C38 H54 N6 O Zr'
_chemical_formula_weight 702.09
_chemical_name_systematic
;
 ?
;
_space_group_IT_number 61
_symmetry_cell_setting orthorhombic
_symmetry_space_group_name_Hall '-P 2ac 2ab'
_symmetry_space_group_name_H-M 'P b c a'
_atom_sites_solution_hydrogens geom
_atom_sites_solution_primary direct
_atom_sites_solution_secondary difmap
_audit_creation_method SHELXL-97
_cell_angle_alpha 90.00
_cell_angle_beta 90.00
_cell_angle_gamma 90.00
_cell_formula_units_Z 8
_cell_length_a 22.458(4)
_cell_length_b 14.207(2)
_cell_length_c 23.790(4)
_cell_measurement_reflns_used 1275
_cell_measurement_temperature 150(2)
_cell_measurement_theta_max 13.26
_cell_measurement_theta_min 2.41
_cell_volume 7590(2)
_computing_cell_refinement 'Bruker SMART'
_computing_data_collection 'Bruker SMART'
_computing_data_reduction 'Bruker SAINT'
_computing_molecular_graphics 'Bruker SHELXTL'
_computing_publication_material 'Bruker SHELXTL'
_computing_structure_refinement 'SHELXL-97 (Sheldrick, 2008)'
_computing_structure_solution 'SHELXS-97 (Sheldrick, 2008)'
_diffrn_ambient_temperature 150(2)
_diffrn_measured_fraction_theta_full 0.993
_diffrn_measured_fraction_theta_max 0.993
_diffrn_measurement_device_type 'CCD area detector'
_diffrn_measurement_method 'phi and omega scans'
_diffrn_radiation_monochromator graphite
_diffrn_radiation_source 'fine-focus sealed tube'
_diffrn_radiation_type MoK\a
_diffrn_radiation_wavelength 0.71073
_diffrn_reflns_av_R_equivalents 0.3125
_diffrn_reflns_av_unetI/netI 0.1761
_diffrn_reflns_limit_h_max 26
_diffrn_reflns_limit_h_min -26
_diffrn_reflns_limit_k_max 16
_diffrn_reflns_limit_k_min -16
_diffrn_reflns_limit_l_max 28
_diffrn_reflns_limit_l_min -28
_diffrn_reflns_number 133662
_diffrn_reflns_theta_full 25.12
_diffrn_reflns_theta_max 25.12
_diffrn_reflns_theta_min 1.71
_exptl_absorpt_coefficient_mu 0.326
_exptl_absorpt_correction_T_max 0.9935
_exptl_absorpt_correction_T_min 0.9682
_exptl_absorpt_correction_type multi-scan
_exptl_absorpt_process_details SADABS
_exptl_crystal_colour colourless
_exptl_crystal_density_diffrn 1.229
_exptl_crystal_density_method 'not measured'
_exptl_crystal_description plate
_exptl_crystal_F_000 2976
_exptl_crystal_size_max 0.10
_exptl_crystal_size_mid 0.05
_exptl_crystal_size_min 0.02
_platon_squeeze_details
;
;
_refine_diff_density_max 0.471
_refine_diff_density_min -0.590
_refine_diff_density_rms 0.119
_refine_ls_extinction_method none
_refine_ls_goodness_of_fit_ref 1.129
_refine_ls_hydrogen_treatment constr
_refine_ls_matrix_type full
_refine_ls_number_parameters 421
_refine_ls_number_reflns 6723
_refine_ls_number_restraints 6
_refine_ls_restrained_S_all 1.129
_refine_ls_R_factor_all 0.1988
_refine_ls_R_factor_gt 0.1042
_refine_ls_shift/su_max 0.005
_refine_ls_shift/su_mean 0.000
_refine_ls_structure_factor_coef Fsqd
_refine_ls_weighting_details 'calc w=1/[\s^2^(Fo^2^)+(0.0915P)^2^+0.0000P] where P=(Fo^2^+2Fc^2^)/3'
_refine_ls_weighting_scheme calc
_refine_ls_wR_factor_gt 0.1912
_refine_ls_wR_factor_ref 0.2266
_reflns_number_gt 3969
_reflns_number_total 6723
_reflns_threshold_expression >2\s(I)
_cod_data_source_file c4dt02851a2.cif
_cod_data_source_block rmdort
_cod_depositor_comments
;
The following automatic conversions were performed:

'_symmetry_cell_setting' value 'Orthorhombic' changed to
'orthorhombic' according to
/usr/data/users/saulius/crontab/automatic-downloads/rss-feeds/RSC/lib/dictionaries/cif_core.dic
dictionary named 'cif_core.dic' version 2.4.2 from 2011-04-26.

Automatic conversion script
Id: cif_fix_values 2935 2014-11-11 08:27:57Z andrius 

 Adding full bibliography for 7033252--7033255.cif.
;
_cod_original_cell_volume 7591(2)
_cod_original_sg_symbol_H-M Pbca
_cod_database_code 7033254

loop_
_symmetry_equiv_pos_as_xyz
'x, y, z'
'-x+1/2, -y, z+1/2'
'x+1/2, -y+1/2, -z'
'-x, y+1/2, -z+1/2'
'-x, -y, -z'
'x-1/2, y, -z-1/2'
'-x-1/2, y-1/2, z'
'x, -y-1/2, z-1/2'

loop_
_atom_site_label
_atom_site_type_symbol
_atom_site_fract_x
_atom_site_fract_y
_atom_site_fract_z
_atom_site_U_iso_or_equiv
_atom_site_adp_type
_atom_site_occupancy
_atom_site_symmetry_multiplicity
_atom_site_calc_flag
_atom_site_refinement_flags
Zr1 Zr 0.89046(3) 0.46902(5) 0.68666(3) 0.0175(2) Uani 1 1 d .
O1 O 0.9545(2) 0.3725(3) 0.6429(2) 0.0162(13) Uani 1 1 d .
N3 N 0.8868(3) 0.6456(4) 0.6988(3) 0.0227(17) Uani 1 1 d .
N1 N 0.8279(3) 0.3917(4) 0.6037(3) 0.0182(16) Uani 1 1 d .
N4 N 0.8034(3) 0.5124(4) 0.7037(3) 0.0209(17) Uani 1 1 d .
C29 C 0.9780(4) 0.4298(5) 0.6071(3) 0.019(2) Uani 1 1 d .
C30 C 1.0703(4) 0.3573(6) 0.5927(3) 0.022(2) Uani 1 1 d .
C12 C 0.7957(4) 0.2292(6) 0.5676(3) 0.022(2) Uani 1 1 d .
C13 C 0.8346(4) 0.1634(6) 0.5419(4) 0.032(2) Uani 1 1 d .
H13 H 0.8745 0.1595 0.5548 0.038 Uiso 1 1 calc R
C31 C 1.1245(4) 0.3791(6) 0.6173(3) 0.022(2) Uani 1 1 d U
C33 C 1.1574(4) 0.2183(6) 0.6067(4) 0.030(2) Uani 1 1 d .
C19 C 0.9641(4) 0.6072(6) 0.7674(3) 0.024(2) Uani 1 1 d .
C20 C 1.0067(4) 0.6447(6) 0.8025(3) 0.029(2) Uani 1 1 d .
H20 H 0.9994 0.7011 0.8228 0.035 Uiso 1 1 calc R
C17 C 0.7369(4) 0.2319(6) 0.5476(3) 0.027(2) Uani 1 1 d .
H17 H 0.7090 0.2738 0.5642 0.032 Uiso 1 1 calc R
C34 C 1.1030(4) 0.1977(6) 0.5808(3) 0.025(2) Uani 1 1 d .
H34 H 1.0961 0.1358 0.5672 0.030 Uiso 1 1 calc R
C36 C 1.0016(4) 0.2379(6) 0.5475(4) 0.029(2) Uani 1 1 d .
H36A H 1.0063 0.1780 0.5276 0.043 Uiso 1 1 calc R
H36B H 0.9899 0.2870 0.5208 0.043 Uiso 1 1 calc R
H36C H 0.9708 0.2314 0.5764 0.043 Uiso 1 1 calc R
N5 N 0.8854(3) 0.3551(4) 0.7386(3) 0.0194(16) Uani 1 1 d .
H5 H 0.8966 0.3047 0.7199 0.023 Uiso 1 1 calc R
C14 C 0.8168(4) 0.1052(7) 0.4991(4) 0.035(2) Uani 1 1 d .
H14 H 0.8437 0.0615 0.4827 0.042 Uiso 1 1 calc R
C8 C 0.7547(4) 0.4449(5) 0.7004(3) 0.025(2) Uani 1 1 d .
H8A H 0.7236 0.4627 0.7279 0.030 Uiso 1 1 calc R
H8B H 0.7697 0.3818 0.7110 0.030 Uiso 1 1 calc R
C27 C 0.8417(5) 0.4107(7) 0.8276(4) 0.047(3) Uani 1 1 d .
H27A H 0.8688 0.4647 0.8267 0.070 Uiso 1 1 calc R
H27B H 0.8344 0.3923 0.8667 0.070 Uiso 1 1 calc R
H27C H 0.8039 0.4280 0.8097 0.070 Uiso 1 1 calc R
N2 N 0.9370(3) 0.5116(4) 0.5986(3) 0.0220(17) Uani 1 1 d .
C22 C 1.0704(4) 0.5135(6) 0.7794(4) 0.031(2) Uani 1 1 d .
H22 H 1.1070 0.4808 0.7838 0.038 Uiso 1 1 calc R
C35 C 1.0590(4) 0.2643(6) 0.5745(3) 0.022(2) Uani 1 1 d .
C15 C 0.7583(5) 0.1119(6) 0.4805(3) 0.031(2) Uani 1 1 d .
H15 H 0.7452 0.0725 0.4507 0.037 Uiso 1 1 calc R
C2 C 0.8978(4) 0.4934(5) 0.5492(3) 0.022(2) Uani 1 1 d .
H2A H 0.9223 0.4941 0.5146 0.026 Uiso 1 1 calc R
H2B H 0.8681 0.5446 0.5462 0.026 Uiso 1 1 calc R
C32 C 1.1659(4) 0.3085(6) 0.6239(3) 0.026(2) Uani 1 1 d .
H32 H 1.2025 0.3238 0.6416 0.032 Uiso 1 1 calc R
C16 C 0.7193(4) 0.1742(6) 0.5043(3) 0.026(2) Uani 1 1 d .
H16 H 0.6795 0.1776 0.4907 0.031 Uiso 1 1 calc R
C9 C 0.7268(4) 0.4395(6) 0.6420(4) 0.026(2) Uani 1 1 d .
H9A H 0.7045 0.3797 0.6386 0.032 Uiso 1 1 calc R
H9B H 0.6980 0.4918 0.6377 0.032 Uiso 1 1 calc R
C7 C 0.7813(4) 0.6066(6) 0.7157(4) 0.028(2) Uani 1 1 d .
H7A H 0.7772 0.6157 0.7568 0.034 Uiso 1 1 calc R
H7B H 0.7417 0.6159 0.6982 0.034 Uiso 1 1 calc R
C18 C 0.9060(4) 0.6551(6) 0.7586(4) 0.029(2) Uani 1 1 d .
H18A H 0.9098 0.7226 0.7683 0.035 Uiso 1 1 calc R
H18B H 0.8756 0.6268 0.7835 0.035 Uiso 1 1 calc R
C1 C 0.8653(4) 0.3988(5) 0.5533(3) 0.019(2) Uani 1 1 d .
H1A H 0.8400 0.3905 0.5196 0.023 Uiso 1 1 calc R
H1B H 0.8950 0.3474 0.5538 0.023 Uiso 1 1 calc R
C24 C 0.9713(4) 0.5236(6) 0.7366(3) 0.026(2) Uani 1 1 d .
C28 C 0.9252(4) 0.2937(9) 0.8259(4) 0.057(3) Uani 1 1 d .
H28A H 0.9430 0.2415 0.8049 0.085 Uiso 1 1 calc R
H28B H 0.9145 0.2723 0.8637 0.085 Uiso 1 1 calc R
H28C H 0.9539 0.3455 0.8286 0.085 Uiso 1 1 calc R
C10 C 0.7720(3) 0.4450(5) 0.5950(3) 0.019(2) Uani 1 1 d .
H10A H 0.7530 0.4218 0.5601 0.023 Uiso 1 1 calc R
H10B H 0.7823 0.5119 0.5890 0.023 Uiso 1 1 calc R
C6 C 0.8257(4) 0.6764(6) 0.6919(4) 0.033(2) Uani 1 1 d .
H6A H 0.8175 0.6855 0.6513 0.039 Uiso 1 1 calc R
H6B H 0.8204 0.7379 0.7108 0.039 Uiso 1 1 calc R
C25 C 0.8698(4) 0.3277(6) 0.7957(3) 0.024(2) Uani 1 1 d .
C26 C 0.8250(5) 0.2465(7) 0.7960(4) 0.047(3) Uani 1 1 d .
H26A H 0.7866 0.2688 0.7815 0.071 Uiso 1 1 calc R
H26B H 0.8199 0.2235 0.8345 0.071 Uiso 1 1 calc R
H26C H 0.8397 0.1954 0.7721 0.071 Uiso 1 1 calc R
C11 C 0.8184(4) 0.2902(6) 0.6156(3) 0.023(2) Uani 1 1 d .
H11A H 0.7897 0.2852 0.6471 0.028 Uiso 1 1 calc R
H11B H 0.8566 0.2634 0.6289 0.028 Uiso 1 1 calc R
N6 N 1.0284(3) 0.4296(5) 0.5820(3) 0.0212(17) Uani 1 1 d .
C21 C 1.0612(4) 0.5974(7) 0.8074(4) 0.039(3) Uani 1 1 d .
H21 H 1.0920 0.6231 0.8301 0.047 Uiso 1 1 calc R
C23 C 1.0267(4) 0.4767(6) 0.7448(4) 0.034(2) Uani 1 1 d .
H23 H 1.0337 0.4187 0.7261 0.040 Uiso 1 1 calc R
C37 C 1.1381(4) 0.4802(6) 0.6334(4) 0.034(2) Uani 1 1 d .
H37A H 1.1114 0.5000 0.6638 0.050 Uiso 1 1 calc R
H37B H 1.1323 0.5211 0.6007 0.050 Uiso 1 1 calc R
H37C H 1.1795 0.4848 0.6461 0.050 Uiso 1 1 calc R
C3 C 0.9695(4) 0.6023(5) 0.5889(4) 0.027(2) Uani 1 1 d .
H3A H 0.9816 0.6064 0.5490 0.032 Uiso 1 1 calc R
H3B H 1.0060 0.6035 0.6123 0.032 Uiso 1 1 calc R
C4 C 0.9309(4) 0.6868(5) 0.6036(4) 0.034(2) Uani 1 1 d .
H4A H 0.9470 0.7430 0.5842 0.040 Uiso 1 1 calc R
H4B H 0.8901 0.6758 0.5892 0.040 Uiso 1 1 calc R
C5 C 0.9276(4) 0.7068(6) 0.6654(4) 0.032(2) Uani 1 1 d .
H5A H 0.9682 0.7009 0.6813 0.038 Uiso 1 1 calc R
H5B H 0.9149 0.7730 0.6705 0.038 Uiso 1 1 calc R
C38 C 1.2072(4) 0.1441(6) 0.6090(4) 0.040(3) Uani 1 1 d .
H38A H 1.1938 0.0864 0.5903 0.059 Uiso 1 1 calc R
H38B H 1.2169 0.1302 0.6483 0.059 Uiso 1 1 calc R
H38C H 1.2427 0.1684 0.5898 0.059 Uiso 1 1 calc R

loop_
_atom_site_aniso_label
_atom_site_aniso_U_11
_atom_site_aniso_U_22
_atom_site_aniso_U_33
_atom_site_aniso_U_23
_atom_site_aniso_U_13
_atom_site_aniso_U_12
Zr1 0.0178(4) 0.0182(4) 0.0166(4) -0.0005(4) 0.0052(4) -0.0001(4)
O1 0.019(3) 0.015(3) 0.015(3) 0.003(2) 0.006(3) -0.004(2)
N3 0.026(4) 0.020(4) 0.022(4) -0.004(3) 0.002(4) 0.000(3)
N1 0.016(4) 0.021(4) 0.017(4) 0.006(3) 0.006(3) 0.004(3)
N4 0.023(4) 0.019(4) 0.020(4) -0.005(3) 0.010(3) 0.006(3)
C29 0.029(6) 0.009(4) 0.019(5) 0.000(4) -0.013(5) -0.002(4)
C30 0.026(6) 0.027(5) 0.011(4) -0.002(4) 0.004(4) 0.003(4)
C12 0.025(5) 0.028(5) 0.014(5) 0.014(4) -0.001(4) -0.001(4)
C13 0.028(6) 0.032(5) 0.035(6) 0.015(5) -0.010(5) -0.010(5)
C31 0.016(5) 0.035(5) 0.015(4) -0.003(4) 0.014(4) -0.001(4)
C33 0.025(6) 0.041(6) 0.024(5) 0.008(5) 0.007(5) 0.002(5)
C19 0.020(5) 0.032(5) 0.020(5) -0.008(4) 0.000(4) 0.001(4)
C20 0.040(6) 0.024(5) 0.024(6) -0.008(4) 0.002(5) -0.011(5)
C17 0.031(6) 0.030(5) 0.020(5) 0.011(4) 0.007(4) -0.005(4)
C34 0.030(6) 0.029(5) 0.016(5) -0.005(4) 0.006(5) 0.002(5)
C36 0.026(5) 0.024(5) 0.036(6) 0.000(4) 0.000(5) -0.006(4)
N5 0.014(4) 0.026(4) 0.018(4) -0.004(3) 0.004(3) 0.000(3)
C14 0.042(7) 0.045(6) 0.019(5) -0.006(5) -0.005(5) 0.000(5)
C8 0.017(5) 0.023(5) 0.035(6) 0.007(4) 0.008(4) 0.008(4)
C27 0.048(7) 0.064(7) 0.028(6) 0.008(5) 0.006(5) -0.002(6)
N2 0.017(4) 0.024(4) 0.024(4) -0.002(3) 0.006(3) 0.004(3)
C22 0.019(5) 0.041(6) 0.034(6) -0.008(5) -0.002(5) -0.010(4)
C35 0.017(5) 0.037(6) 0.011(5) -0.001(4) 0.005(4) 0.002(4)
C15 0.062(8) 0.019(5) 0.012(5) 0.006(4) -0.011(5) -0.012(5)
C2 0.022(5) 0.025(5) 0.019(5) 0.008(3) 0.001(4) -0.003(4)
C32 0.012(5) 0.044(6) 0.024(5) -0.008(4) 0.005(4) -0.012(5)
C16 0.035(6) 0.027(5) 0.017(5) 0.002(4) -0.019(5) -0.008(5)
C9 0.017(5) 0.024(5) 0.038(6) 0.006(4) 0.001(5) 0.006(4)
C7 0.015(5) 0.036(6) 0.033(5) -0.005(5) 0.000(4) 0.006(4)
C18 0.030(6) 0.028(5) 0.029(5) -0.006(4) 0.010(5) -0.010(4)
C1 0.028(5) 0.023(5) 0.006(4) -0.004(4) -0.005(4) -0.001(4)
C24 0.029(6) 0.024(5) 0.025(5) 0.002(4) 0.004(4) -0.003(5)
C28 0.029(6) 0.115(10) 0.025(6) 0.025(6) -0.002(5) 0.014(7)
C10 0.015(5) 0.010(4) 0.033(5) 0.002(4) -0.007(4) 0.001(3)
C6 0.037(6) 0.022(5) 0.039(6) -0.002(5) -0.006(5) 0.004(4)
C25 0.012(5) 0.037(5) 0.021(5) 0.005(4) -0.001(4) 0.002(4)
C26 0.053(7) 0.046(7) 0.043(7) 0.017(5) 0.015(6) -0.013(6)
C11 0.020(5) 0.031(5) 0.019(5) 0.009(4) 0.000(4) -0.007(4)
N6 0.010(4) 0.025(4) 0.028(4) -0.003(3) 0.009(4) 0.003(3)
C21 0.041(7) 0.051(6) 0.027(6) -0.004(5) -0.010(5) -0.018(5)
C23 0.032(6) 0.023(5) 0.046(6) -0.009(5) 0.001(5) -0.009(5)
C37 0.020(5) 0.041(6) 0.041(6) -0.012(5) 0.005(5) -0.007(5)
C3 0.036(6) 0.016(4) 0.029(5) 0.001(4) 0.015(5) -0.010(4)
C4 0.051(7) 0.006(4) 0.043(6) 0.002(4) 0.018(5) -0.011(4)
C5 0.043(6) 0.024(5) 0.029(5) -0.006(4) 0.005(5) 0.006(5)
C38 0.033(6) 0.039(6) 0.047(7) 0.010(5) -0.001(5) 0.005(5)

loop_
_atom_type_symbol
_atom_type_description
_atom_type_scat_dispersion_real
_atom_type_scat_dispersion_imag
_atom_type_scat_source
C C 0.0033 0.0016 'International Tables Vol C Tables 4.2.6.8 and 6.1.1.4'
H H 0.0000 0.0000 'International Tables Vol C Tables 4.2.6.8 and 6.1.1.4'
N N 0.0061 0.0033 'International Tables Vol C Tables 4.2.6.8 and 6.1.1.4'
O O 0.0106 0.0060 'International Tables Vol C Tables 4.2.6.8 and 6.1.1.4'
Zr Zr -2.9673 0.5597 'International Tables Vol C Tables 4.2.6.8 and 6.1.1.4'

loop_
_geom_angle_atom_site_label_1
_geom_angle_atom_site_label_2
_geom_angle_atom_site_label_3
_geom_angle
N5 Zr1 N4 93.7(3)
N5 Zr1 O1 80.3(2)
N4 Zr1 O1 150.5(2)
N5 Zr1 C24 89.9(3)
N4 Zr1 C24 122.5(3)
O1 Zr1 C24 86.6(3)
N5 Zr1 N2 138.4(2)
N4 Zr1 N2 119.9(2)
O1 Zr1 N2 58.25(19)
C24 Zr1 N2 91.3(3)
N5 Zr1 N3 135.8(2)
N4 Zr1 N3 69.8(2)
O1 Zr1 N3 132.9(2)
C24 Zr1 N3 68.4(3)
N2 Zr1 N3 82.2(2)
N5 Zr1 N1 95.3(2)
N4 Zr1 N1 76.8(2)
O1 Zr1 N1 75.02(19)
C24 Zr1 N1 159.7(3)
N2 Zr1 N1 71.9(2)
N3 Zr1 N1 118.6(2)
N5 Zr1 C29 107.0(2)
N4 Zr1 C29 148.3(2)
O1 Zr1 C29 27.09(19)
C24 Zr1 C29 82.1(3)
N2 Zr1 C29 32.5(2)
N3 Zr1 C29 107.4(2)
N1 Zr1 C29 77.6(2)
C29 O1 Zr1 100.5(5)
C6 N3 C5 110.1(7)
C6 N3 C18 110.8(7)
C5 N3 C18 106.1(6)
C6 N3 Zr1 108.5(5)
C5 N3 Zr1 119.9(5)
C18 N3 Zr1 101.0(5)
C1 N1 C10 109.6(6)
C1 N1 C11 107.9(6)
C10 N1 C11 113.6(6)
C1 N1 Zr1 106.0(4)
C10 N1 Zr1 109.9(5)
C11 N1 Zr1 109.6(4)
C8 N4 C7 111.1(6)
C8 N4 Zr1 119.9(5)
C7 N4 Zr1 128.9(5)
N6 C29 O1 131.9(8)
N6 C29 N2 118.8(7)
O1 C29 N2 109.2(7)
N6 C29 Zr1 160.3(6)
O1 C29 Zr1 52.4(4)
N2 C29 Zr1 60.2(4)
C31 C30 C35 119.8(8)
C31 C30 N6 119.8(7)
C35 C30 N6 120.2(8)
C17 C12 C13 116.8(8)
C17 C12 C11 123.5(8)
C13 C12 C11 119.6(8)
C14 C13 C12 122.6(9)
C14 C13 H13 118.7
C12 C13 H13 118.7
C32 C31 C30 118.6(8)
C32 C31 C37 121.6(8)
C30 C31 C37 119.7(8)
C32 C33 C34 116.8(8)
C32 C33 C38 122.4(9)
C34 C33 C38 120.5(8)
C20 C19 C24 124.3(8)
C20 C19 C18 121.3(8)
C24 C19 C18 114.5(8)
C19 C20 C21 118.2(8)
C19 C20 H20 120.9
C21 C20 H20 120.9
C16 C17 C12 120.5(9)
C16 C17 H17 119.7
C12 C17 H17 119.7
C35 C34 C33 122.1(8)
C35 C34 H34 119.0
C33 C34 H34 119.0
C35 C36 H36A 109.5
C35 C36 H36B 109.5
H36A C36 H36B 109.5
C35 C36 H36C 109.5
H36A C36 H36C 109.5
H36B C36 H36C 109.5
C25 N5 Zr1 142.3(5)
C25 N5 H5 108.9
Zr1 N5 H5 108.9
C13 C14 C15 118.0(9)
C13 C14 H14 121.0
C15 C14 H14 121.0
N4 C8 C9 112.9(7)
N4 C8 H8A 109.0
C9 C8 H8A 109.0
N4 C8 H8B 109.0
C9 C8 H8B 109.0
H8A C8 H8B 107.8
C25 C27 H27A 109.5
C25 C27 H27B 109.5
H27A C27 H27B 109.5
C25 C27 H27C 109.5
H27A C27 H27C 109.5
H27B C27 H27C 109.5
C2 N2 C29 109.5(6)
C2 N2 C3 108.4(6)
C29 N2 C3 112.9(6)
C2 N2 Zr1 112.6(5)
C29 N2 Zr1 87.4(4)
C3 N2 Zr1 124.0(5)
C21 C22 C23 120.4(9)
C21 C22 H22 119.8
C23 C22 H22 119.8
C34 C35 C30 118.7(8)
C34 C35 C36 119.7(8)
C30 C35 C36 121.6(8)
C16 C15 C14 121.2(8)
C16 C15 H15 119.4
C14 C15 H15 119.4
N2 C2 C1 112.5(6)
N2 C2 H2A 109.1
C1 C2 H2A 109.1
N2 C2 H2B 109.1
C1 C2 H2B 109.1
H2A C2 H2B 107.8
C33 C32 C31 123.9(8)
C33 C32 H32 118.0
C31 C32 H32 118.0
C15 C16 C17 120.7(9)
C15 C16 H16 119.6
C17 C16 H16 119.6
C10 C9 C8 113.3(7)
C10 C9 H9A 108.9
C8 C9 H9A 108.9
C10 C9 H9B 108.9
C8 C9 H9B 108.9
H9A C9 H9B 107.7
N4 C7 C6 107.6(7)
N4 C7 H7A 110.2
C6 C7 H7A 110.2
N4 C7 H7B 110.2
C6 C7 H7B 110.2
H7A C7 H7B 108.5
C19 C18 N3 110.3(7)
C19 C18 H18A 109.6
N3 C18 H18A 109.6
C19 C18 H18B 109.6
N3 C18 H18B 109.6
H18A C18 H18B 108.1
N1 C1 C2 112.8(6)
N1 C1 H1A 109.0
C2 C1 H1A 109.0
N1 C1 H1B 109.0
C2 C1 H1B 109.0
H1A C1 H1B 107.8
C19 C24 C23 115.2(8)
C19 C24 Zr1 117.6(6)
C23 C24 Zr1 126.9(6)
C25 C28 H28A 109.5
C25 C28 H28B 109.5
H28A C28 H28B 109.5
C25 C28 H28C 109.5
H28A C28 H28C 109.5
H28B C28 H28C 109.5
N1 C10 C9 116.1(6)
N1 C10 H10A 108.3
C9 C10 H10A 108.3
N1 C10 H10B 108.3
C9 C10 H10B 108.3
H10A C10 H10B 107.4
N3 C6 C7 112.5(7)
N3 C6 H6A 109.1
C7 C6 H6A 109.1
N3 C6 H6B 109.1
C7 C6 H6B 109.1
H6A C6 H6B 107.8
N5 C25 C28 109.3(7)
N5 C25 C26 111.4(7)
C28 C25 C26 107.3(8)
N5 C25 C27 110.8(7)
C28 C25 C27 110.3(8)
C26 C25 C27 107.7(8)
C25 C26 H26A 109.5
C25 C26 H26B 109.5
H26A C26 H26B 109.5
C25 C26 H26C 109.5
H26A C26 H26C 109.5
H26B C26 H26C 109.5
N1 C11 C12 117.2(6)
N1 C11 H11A 108.0
C12 C11 H11A 108.0
N1 C11 H11B 108.0
C12 C11 H11B 108.0
H11A C11 H11B 107.2
C29 N6 C30 120.3(7)
C22 C21 C20 120.3(8)
C22 C21 H21 119.9
C20 C21 H21 119.9
C22 C23 C24 121.6(8)
C22 C23 H23 119.2
C24 C23 H23 119.2
C31 C37 H37A 109.5
C31 C37 H37B 109.5
H37A C37 H37B 109.5
C31 C37 H37C 109.5
H37A C37 H37C 109.5
H37B C37 H37C 109.5
N2 C3 C4 111.5(7)
N2 C3 H3A 109.3
C4 C3 H3A 109.3
N2 C3 H3B 109.3
C4 C3 H3B 109.3
H3A C3 H3B 108.0
C5 C4 C3 113.7(8)
C5 C4 H4A 108.8
C3 C4 H4A 108.8
C5 C4 H4B 108.8
C3 C4 H4B 108.8
H4A C4 H4B 107.7
N3 C5 C4 116.3(7)
N3 C5 H5A 108.2
C4 C5 H5A 108.2
N3 C5 H5B 108.2
C4 C5 H5B 108.2
H5A C5 H5B 107.4
C33 C38 H38A 109.5
C33 C38 H38B 109.5
H38A C38 H38B 109.5
C33 C38 H38C 109.5
H38A C38 H38C 109.5
H38B C38 H38C 109.5

loop_
_geom_bond_atom_site_label_1
_geom_bond_atom_site_label_2
_geom_bond_distance
Zr1 N5 2.040(6)
Zr1 N4 2.090(6)
Zr1 O1 2.245(5)
Zr1 C24 2.305(9)
Zr1 N2 2.418(7)
Zr1 N3 2.526(6)
Zr1 N1 2.661(7)
Zr1 C29 2.785(9)
O1 C29 1.290(9)
N3 C6 1.451(10)
N3 C5 1.491(11)
N3 C18 1.492(10)
N1 C1 1.465(9)
N1 C10 1.481(9)
N1 C11 1.484(10)
N4 C8 1.457(10)
N4 C7 1.457(10)
C29 N6 1.281(10)
C29 N2 1.497(10)
C30 C31 1.384(11)
C30 C35 1.413(11)
C30 N6 1.416(10)
C12 C17 1.405(12)
C12 C13 1.417(12)
C12 C11 1.522(11)
C13 C14 1.371(12)
C13 H13 0.9500
C31 C32 1.376(11)
C31 C37 1.518(11)
C33 C32 1.358(12)
C33 C34 1.401(12)
C33 C38 1.538(12)
C19 C20 1.377(11)
C19 C24 1.405(11)
C19 C18 1.486(11)
C20 C21 1.402(13)
C20 H20 0.9500
C17 C16 1.376(11)
C17 H17 0.9500
C34 C35 1.376(11)
C34 H34 0.9500
C36 C35 1.488(11)
C36 H36A 0.9800
C36 H36B 0.9800
C36 H36C 0.9800
N5 C25 1.455(10)
N5 H5 0.8800
C14 C15 1.390(12)
C14 H14 0.9500
C8 C9 1.527(12)
C8 H8A 0.9900
C8 H8B 0.9900
C27 C25 1.539(12)
C27 H27A 0.9800
C27 H27B 0.9800
C27 H27C 0.9800
N2 C2 1.491(10)
N2 C3 1.499(9)
C22 C21 1.381(12)
C22 C23 1.384(12)
C22 H22 0.9500
C15 C16 1.368(12)
C15 H15 0.9500
C2 C1 1.533(11)
C2 H2A 0.9900
C2 H2B 0.9900
C32 H32 0.9500
C16 H16 0.9500
C9 C10 1.512(11)
C9 H9A 0.9900
C9 H9B 0.9900
C7 C6 1.517(11)
C7 H7A 0.9900
C7 H7B 0.9900
C18 H18A 0.9900
C18 H18B 0.9900
C1 H1A 0.9900
C1 H1B 0.9900
C24 C23 1.424(12)
C28 C25 1.515(12)
C28 H28A 0.9800
C28 H28B 0.9800
C28 H28C 0.9800
C10 H10A 0.9900
C10 H10B 0.9900
C6 H6A 0.9900
C6 H6B 0.9900
C25 C26 1.531(12)
C26 H26A 0.9800
C26 H26B 0.9800
C26 H26C 0.9800
C11 H11A 0.9900
C11 H11B 0.9900
C21 H21 0.9500
C23 H23 0.9500
C37 H37A 0.9800
C37 H37B 0.9800
C37 H37C 0.9800
C3 C4 1.521(11)
C3 H3A 0.9900
C3 H3B 0.9900
C4 C5 1.501(12)
C4 H4A 0.9900
C4 H4B 0.9900
C5 H5A 0.9900
C5 H5B 0.9900
C38 H38A 0.9800
C38 H38B 0.9800
C38 H38C 0.9800

loop_
_geom_torsion_atom_site_label_1
_geom_torsion_atom_site_label_2
_geom_torsion_atom_site_label_3
_geom_torsion_atom_site_label_4
_geom_torsion
N5 Zr1 O1 C29 -169.8(5)
N4 Zr1 O1 C29 109.9(6)
C24 Zr1 O1 C29 -79.2(5)
N2 Zr1 O1 C29 14.4(4)
N3 Zr1 O1 C29 -23.2(6)
N1 Zr1 O1 C29 92.0(5)
N5 Zr1 N3 C6 -92.5(6)
N4 Zr1 N3 C6 -18.7(5)
O1 Zr1 N3 C6 138.8(5)
C24 Zr1 N3 C6 -158.3(6)
N2 Zr1 N3 C6 107.2(5)
N1 Zr1 N3 C6 42.8(6)
C29 Zr1 N3 C6 127.9(5)
N5 Zr1 N3 C5 139.9(6)
N4 Zr1 N3 C5 -146.3(6)
O1 Zr1 N3 C5 11.1(7)
C24 Zr1 N3 C5 74.0(6)
N2 Zr1 N3 C5 -20.4(6)
N1 Zr1 N3 C5 -84.8(6)
C29 Zr1 N3 C5 0.3(6)
N5 Zr1 N3 C18 24.0(6)
N4 Zr1 N3 C18 97.7(5)
O1 Zr1 N3 C18 -104.8(5)
C24 Zr1 N3 C18 -41.9(5)
N2 Zr1 N3 C18 -136.4(5)
N1 Zr1 N3 C18 159.2(4)
C29 Zr1 N3 C18 -115.6(5)
N5 Zr1 N1 C1 -125.6(5)
N4 Zr1 N1 C1 141.9(5)
O1 Zr1 N1 C1 -47.1(5)
C24 Zr1 N1 C1 -21.3(9)
N2 Zr1 N1 C1 13.9(4)
N3 Zr1 N1 C1 84.0(5)
C29 Zr1 N1 C1 -19.3(5)
N5 Zr1 N1 C10 116.1(5)
N4 Zr1 N1 C10 23.5(5)
O1 Zr1 N1 C10 -165.4(5)
C24 Zr1 N1 C10 -139.7(7)
N2 Zr1 N1 C10 -104.5(5)
N3 Zr1 N1 C10 -34.4(5)
C29 Zr1 N1 C10 -137.7(5)
N5 Zr1 N1 C11 -9.4(5)
N4 Zr1 N1 C11 -102.0(5)
O1 Zr1 N1 C11 69.1(5)
C24 Zr1 N1 C11 94.9(8)
N2 Zr1 N1 C11 130.0(5)
N3 Zr1 N1 C11 -159.9(5)
C29 Zr1 N1 C11 96.9(5)
N5 Zr1 N4 C8 -49.3(6)
O1 Zr1 N4 C8 27.5(8)
C24 Zr1 N4 C8 -141.6(6)
N2 Zr1 N4 C8 105.0(6)
N3 Zr1 N4 C8 172.8(6)
N1 Zr1 N4 C8 45.3(6)
C29 Zr1 N4 C8 82.1(7)
N5 Zr1 N4 C7 135.2(7)
O1 Zr1 N4 C7 -148.0(6)
C24 Zr1 N4 C7 42.9(8)
N2 Zr1 N4 C7 -70.5(7)
N3 Zr1 N4 C7 -2.7(6)
N1 Zr1 N4 C7 -130.2(7)
C29 Zr1 N4 C7 -93.3(8)
Zr1 O1 C29 N6 154.9(8)
Zr1 O1 C29 N2 -21.1(6)
N5 Zr1 C29 N6 -99.9(17)
N4 Zr1 C29 N6 131.6(16)
O1 Zr1 C29 N6 -110.4(19)
C24 Zr1 C29 N6 -12.4(17)
N2 Zr1 C29 N6 92.7(18)
N3 Zr1 C29 N6 51.9(18)
N1 Zr1 C29 N6 168.3(18)
N5 Zr1 C29 O1 10.6(5)
N4 Zr1 C29 O1 -118.0(5)
C24 Zr1 C29 O1 98.0(5)
N2 Zr1 C29 O1 -156.9(7)
N3 Zr1 C29 O1 162.4(4)
N1 Zr1 C29 O1 -81.3(4)
N5 Zr1 C29 N2 167.4(4)
N4 Zr1 C29 N2 38.9(7)
O1 Zr1 C29 N2 156.9(7)
C24 Zr1 C29 N2 -105.1(4)
N3 Zr1 C29 N2 -40.8(4)
N1 Zr1 C29 N2 75.6(4)
C17 C12 C13 C14 0.7(12)
C11 C12 C13 C14 178.8(8)
C35 C30 C31 C32 -0.8(12)
N6 C30 C31 C32 -175.8(7)
C35 C30 C31 C37 176.0(7)
N6 C30 C31 C37 0.9(11)
C24 C19 C20 C21 0.9(13)
C18 C19 C20 C21 -177.9(8)
C13 C12 C17 C16 -1.5(11)
C11 C12 C17 C16 -179.5(7)
C32 C33 C34 C35 -2.0(12)
C38 C33 C34 C35 -175.3(8)
N4 Zr1 N5 C25 -51.8(9)
O1 Zr1 N5 C25 157.4(9)
C24 Zr1 N5 C25 70.9(9)
N2 Zr1 N5 C25 162.7(7)
N3 Zr1 N5 C25 12.8(10)
N1 Zr1 N5 C25 -128.8(9)
C29 Zr1 N5 C25 152.5(8)
C12 C13 C14 C15 0.2(13)
C7 N4 C8 C9 86.3(8)
Zr1 N4 C8 C9 -89.9(7)
N6 C29 N2 C2 89.5(8)
O1 C29 N2 C2 -93.8(7)
Zr1 C29 N2 C2 -113.1(6)
N6 C29 N2 C3 -31.4(10)
O1 C29 N2 C3 145.3(6)
Zr1 C29 N2 C3 126.0(6)
N6 C29 N2 Zr1 -157.4(7)
O1 C29 N2 Zr1 19.2(6)
N5 Zr1 N2 C2 91.8(6)
N4 Zr1 N2 C2 -47.6(6)
O1 Zr1 N2 C2 97.9(5)
C24 Zr1 N2 C2 -176.9(5)
N3 Zr1 N2 C2 -108.9(5)
N1 Zr1 N2 C2 14.7(5)
C29 Zr1 N2 C2 110.1(6)
N5 Zr1 N2 C29 -18.3(6)
N4 Zr1 N2 C29 -157.7(4)
O1 Zr1 N2 C29 -12.1(4)
C24 Zr1 N2 C29 73.0(4)
N3 Zr1 N2 C29 141.0(4)
N1 Zr1 N2 C29 -95.4(4)
N5 Zr1 N2 C3 -134.3(6)
N4 Zr1 N2 C3 86.3(6)
O1 Zr1 N2 C3 -128.2(7)
C24 Zr1 N2 C3 -43.0(6)
N3 Zr1 N2 C3 25.0(6)
N1 Zr1 N2 C3 148.5(6)
C29 Zr1 N2 C3 -116.1(8)
C33 C34 C35 C30 2.6(12)
C33 C34 C35 C36 -178.9(8)
C31 C30 C35 C34 -1.1(12)
N6 C30 C35 C34 173.9(7)
C31 C30 C35 C36 -179.6(7)
N6 C30 C35 C36 -4.5(12)
C13 C14 C15 C16 -0.5(13)
C29 N2 C2 C1 53.0(9)
C3 N2 C2 C1 176.6(7)
Zr1 N2 C2 C1 -42.5(8)
C34 C33 C32 C31 0.0(13)
C38 C33 C32 C31 173.2(8)
C30 C31 C32 C33 1.4(13)
C37 C31 C32 C33 -175.3(8)
C14 C15 C16 C17 -0.2(13)
C12 C17 C16 C15 1.3(12)
N4 C8 C9 C10 39.6(9)
C8 N4 C7 C6 -153.4(7)
Zr1 N4 C7 C6 22.4(10)
C20 C19 C18 N3 142.2(8)
C24 C19 C18 N3 -36.7(10)
C6 N3 C18 C19 169.5(7)
C5 N3 C18 C19 -71.0(8)
Zr1 N3 C18 C19 54.7(7)
C10 N1 C1 C2 77.9(8)
C11 N1 C1 C2 -157.9(7)
Zr1 N1 C1 C2 -40.7(7)
N2 C2 C1 N1 58.7(9)
C20 C19 C24 C23 1.4(13)
C18 C19 C24 C23 -179.8(8)
C20 C19 C24 Zr1 175.0(7)
C18 C19 C24 Zr1 -6.1(10)
N5 Zr1 C24 C19 -113.2(7)
N4 Zr1 C24 C19 -18.9(8)
O1 Zr1 C24 C19 166.5(7)
N2 Zr1 C24 C19 108.4(6)
N3 Zr1 C24 C19 27.3(6)
N1 Zr1 C24 C19 141.6(7)
C29 Zr1 C24 C19 139.6(7)
N5 Zr1 C24 C23 59.6(8)
N4 Zr1 C24 C23 153.9(7)
O1 Zr1 C24 C23 -20.7(7)
N2 Zr1 C24 C23 -78.8(8)
N3 Zr1 C24 C23 -159.9(8)
N1 Zr1 C24 C23 -45.6(12)
C29 Zr1 C24 C23 -47.6(7)
C1 N1 C10 C9 176.4(7)
C11 N1 C10 C9 55.6(9)
Zr1 N1 C10 C9 -67.5(7)
C8 C9 C10 N1 40.9(10)
C5 N3 C6 C7 169.3(7)
C18 N3 C6 C7 -73.6(9)
Zr1 N3 C6 C7 36.3(8)
N4 C7 C6 N3 -38.0(10)
Zr1 N5 C25 C28 -113.8(9)
Zr1 N5 C25 C26 127.8(8)
Zr1 N5 C25 C27 7.9(12)
C1 N1 C11 C12 -51.8(9)
C10 N1 C11 C12 69.9(9)
Zr1 N1 C11 C12 -166.8(6)
C17 C12 C11 N1 -73.8(10)
C13 C12 C11 N1 108.3(9)
O1 C29 N6 C30 -1.0(13)
N2 C29 N6 C30 174.7(7)
Zr1 C29 N6 C30 93.2(18)
C31 C30 N6 C29 -116.1(9)
C35 C30 N6 C29 68.9(10)
C23 C22 C21 C20 1.9(14)
C19 C20 C21 C22 -2.5(13)
C21 C22 C23 C24 0.4(14)
C19 C24 C23 C22 -2.0(13)
Zr1 C24 C23 C22 -174.9(7)
C2 N2 C3 C4 81.3(8)
C29 N2 C3 C4 -157.2(7)
Zr1 N2 C3 C4 -54.2(9)
N2 C3 C4 C5 79.2(10)
C6 N3 C5 C4 -79.0(9)
C18 N3 C5 C4 161.0(8)
Zr1 N3 C5 C4 47.8(10)
C3 C4 C5 N3 -78.3(10)

loop_
_platon_squeeze_void_nr
_platon_squeeze_void_average_x
_platon_squeeze_void_average_y
_platon_squeeze_void_average_z
_platon_squeeze_void_volume
_platon_squeeze_void_count_electrons
_platon_squeeze_void_content
1 0.000 0.000 0.500 166 89 ' '
2 0.500 0.000 1.000 166 90 ' '
3 0.398 0.167 0.558 8 2 ' '
4 0.898 0.167 0.942 8 2 ' '
5 0.338 0.225 0.564 7 2 ' '
6 0.838 0.225 0.936 7 2 ' '
7 0.346 0.283 0.063 9 3 ' '
8 0.846 0.283 0.437 9 3 ' '
9 0.408 0.343 0.058 6 1 ' '
10 0.908 0.343 0.442 6 1 ' '
11 0.500 0.500 0.500 166 89 ' '
12 1.000 0.500 1.000 166 89 ' '
13 0.102 0.667 0.558 7 2 ' '
14 0.602 0.667 0.942 7 1 ' '
15 0.162 0.725 0.564 8 2 ' '
16 0.662 0.725 0.936 8 3 ' '
17 0.154 0.783 0.063 9 3 ' '
18 0.654 0.783 0.437 9 3 ' '
19 0.092 0.843 0.058 5 1 ' '
20 0.592 0.843 0.442 5 1 ' '
